data_7222949
loop_
_publ_author_name
'Eisenmann, B.'
'Somer, M.'

_publ_section_title
;
 Intermetallische Verbindungen mit Hg Cl2-isosteren Anionen Strukturelle
 und schwingungsspektroskopische Untersuchung von Na4HgP2, K4ZnP2, K4CdP2
 und K4HgP2
;
_journal_name_full
;
Zeitschrift fuer Naturforschung, Teil B. Anorganische Chemie, Organische 
Chemie (42,1987-)
;
_journal_page_first 1228
_journal_page_last 1232
_journal_volume 44
_journal_year 1989
_chemical_formula_sum 'Hg K4 P2'
_chemical_name_systematic 'K4 Hg P2'
_space_group_IT_number 166
_symmetry_space_group_name_Hall '-R 3 2"'
_symmetry_space_group_name_H-M 'R -3 m :H'
_cell_angle_alpha 90
_cell_angle_beta 90
_cell_angle_gamma 120
_cell_formula_units_Z 3
_cell_length_a 5.671
_cell_length_b 5.671
_cell_length_c 26.977
_cell_volume 751.352
_citation_journal_id_ASTM ZNBSEN
_cod_data_source_file Eisenmann_ZNBSEN_1989_1978.cif
_cod_data_source_block Hg1K4P2
_cod_original_cell_volume 751.3522
_cod_original_formula_sum 'Hg1 K4 P2'
_cod_database_code 7222949

loop_
_symmetry_equiv_pos_as_xyz
x,y,z
-y,x-y,z
-x+y,-x,z
y,x,-z
-x,-x+y,-z
x-y,-y,-z
-x,-y,-z
y,-x+y,-z
x-y,x,-z
-y,-x,z
x,x-y,z
-x+y,y,z
x+2/3,y+1/3,z+1/3
-y+2/3,x-y+1/3,z+1/3
-x+y+2/3,-x+1/3,z+1/3
y+2/3,x+1/3,-z+1/3
-x+2/3,-x+y+1/3,-z+1/3
x-y+2/3,-y+1/3,-z+1/3
-x+2/3,-y+1/3,-z+1/3
y+2/3,-x+y+1/3,-z+1/3
x-y+2/3,x+1/3,-z+1/3
-y+2/3,-x+1/3,z+1/3
x+2/3,x-y+1/3,z+1/3
-x+y+2/3,y+1/3,z+1/3
x+1/3,y+2/3,z+2/3
-y+1/3,x-y+2/3,z+2/3
-x+y+1/3,-x+2/3,z+2/3
y+1/3,x+2/3,-z+2/3
-x+1/3,-x+y+2/3,-z+2/3
x-y+1/3,-y+2/3,-z+2/3
-x+1/3,-y+2/3,-z+2/3
y+1/3,-x+y+2/3,-z+2/3
x-y+1/3,x+2/3,-z+2/3
-y+1/3,-x+2/3,z+2/3
x+1/3,x-y+2/3,z+2/3
-x+y+1/3,y+2/3,z+2/3

loop_
_atom_site_label
_atom_site_type_symbol
_atom_site_fract_x
_atom_site_fract_y
_atom_site_fract_z
_atom_site_occupancy
_atom_site_U_iso_or_equiv
K2 K+1 0 0 0.3891 1 0.0
Hg1 Hg+2 0 0 0 1 0.0
P1 P-3 0 0 0.0883 1 0.0
K1 K+1 0 0 0.208 1 0.0
